data_7009501
loop_
_publ_author_name
'Burrows, Andrew D.'
'Mahon, Mary F.'
'Palmer, Mark T.'

_publ_section_title
;
 Ether functionalised aminophosphines: synthesis and co-ordination
 chemistry of palladium(II) and platinum(II) complexes&#x200A;&#x2020;
;
_journal_issue 10
_journal_name_full 'Journal of the Chemical Society, Dalton Transactions'
_journal_page_first 1669
_journal_paper_doi 10.1039/b001436m
_journal_year 2000
_chemical_formula_sum 'C30 H36 Cl2 N2 O2 P2 Pd'
_chemical_formula_weight 695.85
_chemical_name_systematic
;

  ?

;
_space_group_IT_number 14
_symmetry_cell_setting monoclinic
_symmetry_space_group_name_Hall '-P 2ybc'
_symmetry_space_group_name_H-M 'P 1 21/c 1'
_atom_sites_solution_hydrogens geom
_atom_sites_solution_primary direct
_atom_sites_solution_secondary difmap
_audit_creation_method SHELXL
_cell_angle_alpha 90.00
_cell_angle_beta 100.641(13)
_cell_angle_gamma 90.00
_cell_formula_units_Z 2
_cell_length_a 10.456(2)
_cell_length_b 7.5530(10)
_cell_length_c 19.935(2)
_cell_measurement_temperature 150(2)
_cell_volume 1547.3(4)
_computing_structure_refinement 'SHELXL-93 (Sheldrick, 1993)'
_computing_structure_solution 'SHELXS-86 (Sheldrick, 1990)'
_diffrn_ambient_temperature 396(2)
_diffrn_radiation_monochromator graphite
_diffrn_radiation_source 'fine-focus sealed tube'
_diffrn_radiation_type MoK\a
_diffrn_radiation_wavelength 0.71069
_diffrn_reflns_av_R_equivalents 0.0904
_diffrn_reflns_av_sigmaI/netI 0.0729
_diffrn_reflns_limit_h_max 12
_diffrn_reflns_limit_h_min -10
_diffrn_reflns_limit_k_max 8
_diffrn_reflns_limit_k_min -6
_diffrn_reflns_limit_l_max 21
_diffrn_reflns_limit_l_min -21
_diffrn_reflns_number 6352
_diffrn_reflns_theta_max 24.95
_diffrn_reflns_theta_min 1.98
_exptl_absorpt_coefficient_mu 0.906
_exptl_crystal_density_diffrn 1.494
_exptl_crystal_F_000 712
_exptl_crystal_size_max 0.18
_exptl_crystal_size_mid 0.16
_exptl_crystal_size_min 0.10
_refine_diff_density_max 0.830
_refine_diff_density_min -0.907
_refine_diff_density_rms 0.157
_refine_ls_extinction_method none
_refine_ls_goodness_of_fit_all 1.146
_refine_ls_goodness_of_fit_obs 1.250
_refine_ls_matrix_type full
_refine_ls_number_parameters 183
_refine_ls_number_reflns 2395
_refine_ls_number_restraints 1
_refine_ls_restrained_S_all 1.146
_refine_ls_restrained_S_obs 1.250
_refine_ls_R_factor_all 0.0451
_refine_ls_R_factor_obs 0.0383
_refine_ls_shift/esd_max 0.000
_refine_ls_shift/esd_mean 0.000
_refine_ls_structure_factor_coef Fsqd
_refine_ls_weighting_details 'w=1/[\s^2^(Fo^2^)+(0.0541P)^2^+0.0000P] where P=(Fo^2^+2Fc^2^)/3'
_refine_ls_weighting_scheme calc
_refine_ls_wR_factor_all 0.1098
_refine_ls_wR_factor_obs 0.1084
_reflns_number_observed 1992
_reflns_number_total 2395
_reflns_observed_criterion >2sigma(I)
_cod_data_source_file b001436m.txt
_cod_data_source_block Complex1
_cod_depositor_comments
;
The following automatic conversions were performed:
'_symmetry_cell_setting' value 'Monoclinic' changed to 'monoclinic'
according to '/home/saulius/struct/CIF-dictionaries/cif_core.dic'
dictionary named 'cif_core.dic' version 2.4.1 from 2010-06-29.

Automatic conversion script
Id: cif_fix_enum 1527 2010-12-29 10:47:43Z saulius 

The following automatic conversions were performed:

'_refine_ls_weighting_scheme' value 'calc
w=1/[\s^2^(Fo^2^)+(0.0541P)^2^+0.0000P] where P=(Fo^2^+2Fc^2^)/3' was
changed to 'calc'. New tag '_refine_ls_weighting_details' was
created. The value of the new tag was set to
'w=1/[\s^2^(Fo^2^)+(0.0541P)^2^+0.0000P] where P=(Fo^2^+2Fc^2^)/3'.

Automatic conversion script
Id: cif_fix_values 3143 2015-03-26 13:38:13Z robertas 
;
_cod_original_sg_symbol_H-M P21/c
_cod_database_code 7009501

loop_
_symmetry_equiv_pos_as_xyz
'x, y, z'
'-x, y+1/2, -z+1/2'
'-x, -y, -z'
'x, -y-1/2, z-1/2'

loop_
_atom_site_aniso_label
_atom_site_aniso_U_11
_atom_site_aniso_U_22
_atom_site_aniso_U_33
_atom_site_aniso_U_23
_atom_site_aniso_U_13
_atom_site_aniso_U_12
Pd1 0.0120(3) 0.0115(3) 0.0088(3) 0.0010(2) 0.0019(2) 0.0003(2)
P1 0.0134(5) 0.0147(5) 0.0118(6) 0.0011(4) 0.0018(4) 0.0009(4)
Cl1 0.0244(6) 0.0198(6) 0.0157(6) 0.0041(4) 0.0088(5) 0.0046(4)
N1 0.022(2) 0.018(2) 0.015(2) 0.0017(15) 0.004(2) 0.0085(14)
O1 0.041(2) 0.017(2) 0.024(2) -0.0033(13) 0.012(2) -0.0051(12)
C1 0.017(2) 0.016(2) 0.016(2) 0.007(2) -0.002(2) 0.000(2)
C2 0.019(2) 0.019(2) 0.030(3) 0.002(2) 0.004(2) 0.000(2)
C3 0.039(3) 0.019(2) 0.027(3) -0.001(2) 0.000(2) -0.004(2)
C4 0.031(3) 0.027(3) 0.038(3) 0.007(2) -0.008(2) -0.014(2)
C5 0.019(2) 0.039(3) 0.043(3) 0.006(2) 0.004(2) -0.009(2)
C6 0.022(2) 0.026(3) 0.027(3) 0.004(2) 0.001(2) 0.000(2)
C7 0.014(2) 0.013(2) 0.014(2) 0.001(2) 0.003(2) 0.004(2)
C8 0.022(2) 0.023(2) 0.016(2) 0.000(2) -0.001(2) -0.003(2)
C9 0.027(2) 0.018(2) 0.026(3) 0.002(2) 0.005(2) -0.007(2)
C10 0.028(3) 0.022(2) 0.023(3) 0.008(2) 0.008(2) 0.002(2)
C11 0.027(2) 0.033(3) 0.011(2) 0.002(2) 0.001(2) -0.001(2)
C12 0.021(2) 0.017(2) 0.021(3) 0.000(2) 0.002(2) -0.004(2)
C13 0.024(2) 0.024(2) 0.024(3) 0.002(2) 0.001(2) 0.011(2)
C14 0.024(2) 0.017(2) 0.031(3) 0.003(2) 0.011(2) 0.005(2)
C15 0.051(3) 0.028(3) 0.033(3) -0.009(2) 0.014(3) -0.005(2)

loop_
_atom_site_label
_atom_site_type_symbol
_atom_site_fract_x
_atom_site_fract_y
_atom_site_fract_z
_atom_site_U_iso_or_equiv
_atom_site_thermal_displace_type
_atom_site_occupancy
_atom_site_calc_flag
_atom_site_refinement_flags
_atom_site_disorder_group
Pd1 Pd 0.0000 0.0000 0.5000 0.0108(2) Uani 1 d S .
P1 P -0.17096(9) 0.16750(13) 0.44220(5) 0.0134(3) Uani 1 d . .
Cl1 Cl 0.10103(10) -0.00004(11) 0.40704(5) 0.0193(3) Uani 1 d . .
N1 N -0.2263(3) 0.3065(4) 0.4935(2) 0.0185(8) Uani 1 d D .
H1 H -0.2281(43) 0.2645(53) 0.5365(15) 0.030(13) Uiso 1 d D .
O1 O -0.3172(3) 0.5094(3) 0.5910(2) 0.0269(8) Uani 1 d . .
C1 C -0.2977(4) 0.0155(4) 0.4031(2) 0.0168(9) Uani 1 d . .
C2 C -0.2689(4) -0.1132(5) 0.3576(2) 0.0228(10) Uani 1 d . .
H2 H -0.1860(4) -0.1190(5) 0.3471(2) 0.027 Uiso 1 calc R .
C3 C -0.3642(4) -0.2324(5) 0.3284(2) 0.0291(11) Uani 1 d . .
H3 H -0.3456(4) -0.3167(5) 0.2976(2) 0.035 Uiso 1 calc R .
C4 C -0.4859(4) -0.2258(6) 0.3448(3) 0.0338(12) Uani 1 d . .
H4 H -0.5493(4) -0.3058(6) 0.3249(3) 0.041 Uiso 1 calc R .
C5 C -0.5150(4) -0.1015(6) 0.3905(3) 0.0338(12) Uani 1 d . .
H5 H -0.5974(4) -0.0981(6) 0.4018(3) 0.041 Uiso 1 calc R .
C6 C -0.4203(4) 0.0179(5) 0.4194(2) 0.0251(11) Uani 1 d . .
H6 H -0.4397(4) 0.1013(5) 0.4503(2) 0.030 Uiso 1 calc R .
C7 C -0.1403(4) 0.3081(4) 0.3731(2) 0.0134(9) Uani 1 d . .
C8 C -0.0511(4) 0.4460(5) 0.3896(2) 0.0208(10) Uani 1 d . .
H8 H -0.0116(4) 0.4641(5) 0.4349(2) 0.025 Uiso 1 calc R .
C9 C -0.0213(4) 0.5557(6) 0.3393(2) 0.0237(10) Uani 1 d . .
H9 H 0.0366(4) 0.6490(6) 0.3509(2) 0.028 Uiso 1 calc R .
C10 C -0.0772(4) 0.5274(5) 0.2719(2) 0.0237(10) Uani 1 d . .
H10 H -0.0550(4) 0.5992(5) 0.2379(2) 0.028 Uiso 1 calc R .
C11 C -0.1657(4) 0.3928(5) 0.2552(2) 0.0241(10) Uani 1 d . .
H11 H -0.2044(4) 0.3747(5) 0.2099(2) 0.029 Uiso 1 calc R .
C12 C -0.1978(4) 0.2837(5) 0.3055(2) 0.0202(10) Uani 1 d . .
H12 H -0.2584(4) 0.1936(5) 0.2938(2) 0.024 Uiso 1 calc R .
C13 C -0.3212(4) 0.4489(5) 0.4746(2) 0.0243(10) Uani 1 d . .
H13A H -0.4087(4) 0.4016(5) 0.4695(2) 0.029 Uiso 1 calc R .
H13B H -0.3107(4) 0.5000(5) 0.4313(2) 0.029 Uiso 1 calc R .
C14 C -0.3011(4) 0.5902(5) 0.5294(2) 0.0235(10) Uani 1 d . .
H14A H -0.2145(4) 0.6403(5) 0.5340(2) 0.028 Uiso 1 calc R .
H14B H -0.3642(4) 0.6846(5) 0.5175(2) 0.028 Uiso 1 calc R .
C15 C -0.2983(5) 0.6297(6) 0.6467(3) 0.0368(12) Uani 1 d . .
H15A H -0.3027(30) 0.5668(9) 0.6881(3) 0.055 Uiso 1 calc R .
H15B H -0.3650(18) 0.7187(24) 0.6391(8) 0.055 Uiso 1 calc R .
H15C H -0.2146(13) 0.6849(31) 0.6505(10) 0.055 Uiso 1 calc R .

loop_
_atom_type_symbol
_atom_type_description
_atom_type_scat_dispersion_real
_atom_type_scat_dispersion_imag
_atom_type_scat_source
C C 0.0033 0.0016 'International Tables Vol C Tables 4.2.6.8 and 6.1.1.4'
H H 0.0000 0.0000 'International Tables Vol C Tables 4.2.6.8 and 6.1.1.4'
O O 0.0106 0.0060 'International Tables Vol C Tables 4.2.6.8 and 6.1.1.4'
N N 0.0061 0.0033 'International Tables Vol C Tables 4.2.6.8 and 6.1.1.4'
P P 0.1023 0.0942 'International Tables Vol C Tables 4.2.6.8 and 6.1.1.4'
Cl Cl 0.1484 0.1585 'International Tables Vol C Tables 4.2.6.8 and 6.1.1.4'
Pd Pd -0.9988 1.0072 'International Tables Vol C Tables 4.2.6.8 and 6.1.1.4'

loop_
_geom_angle_atom_site_label_1
_geom_angle_atom_site_label_2
_geom_angle_atom_site_label_3
_geom_angle
_geom_angle_site_symmetry_1
_geom_angle_site_symmetry_3
_geom_angle_publ_flag
Cl1 Pd1 Cl1 180.0 3_556 . ?
Cl1 Pd1 P1 88.49(4) 3_556 . ?
Cl1 Pd1 P1 91.51(4) . . ?
Cl1 Pd1 P1 91.51(4) 3_556 3_556 ?
Cl1 Pd1 P1 88.49(4) . 3_556 ?
P1 Pd1 P1 180.0 . 3_556 ?
N1 P1 C7 103.3(2) . . ?
N1 P1 C1 110.9(2) . . ?
C7 P1 C1 105.1(2) . . ?
N1 P1 Pd1 111.59(13) . . ?
C7 P1 Pd1 117.98(12) . . ?
C1 P1 Pd1 107.65(12) . . ?
C13 N1 P1 127.6(3) . . ?
C14 O1 C15 112.5(3) . . ?
C6 C1 C2 118.8(4) . . ?
C6 C1 P1 121.8(3) . . ?
C2 C1 P1 119.3(3) . . ?
C3 C2 C1 119.9(4) . . ?
C4 C3 C2 120.1(4) . . ?
C3 C4 C5 120.6(4) . . ?
C4 C5 C6 119.3(4) . . ?
C1 C6 C5 121.2(4) . . ?
C12 C7 C8 118.8(4) . . ?
C12 C7 P1 123.8(3) . . ?
C8 C7 P1 117.4(3) . . ?
C9 C8 C7 120.4(4) . . ?
C10 C9 C8 120.2(4) . . ?
C11 C10 C9 119.7(4) . . ?
C10 C11 C12 120.4(4) . . ?
C7 C12 C11 120.4(4) . . ?
N1 C13 C14 109.6(3) . . ?
O1 C14 C13 107.5(3) . . ?

loop_
_geom_bond_atom_site_label_1
_geom_bond_atom_site_label_2
_geom_bond_distance
_geom_bond_site_symmetry_2
_geom_bond_publ_flag
Pd1 Cl1 2.2963(10) 3_556 ?
Pd1 Cl1 2.2963(10) . ?
Pd1 P1 2.3158(10) . ?
Pd1 P1 2.3158(10) 3_556 ?
P1 N1 1.643(3) . ?
P1 C7 1.815(4) . ?
P1 C1 1.817(4) . ?
N1 C13 1.464(5) . ?
O1 C14 1.410(5) . ?
O1 C15 1.420(5) . ?
C1 C6 1.379(6) . ?
C1 C2 1.400(6) . ?
C2 C3 1.389(6) . ?
C3 C4 1.371(6) . ?
C4 C5 1.381(7) . ?
C5 C6 1.383(6) . ?
C7 C12 1.381(6) . ?
C7 C8 1.397(5) . ?
C8 C9 1.380(6) . ?
C9 C10 1.379(6) . ?
C10 C11 1.375(6) . ?
C11 C12 1.386(6) . ?
C13 C14 1.513(6) . ?
